data_1509771
loop_
_publ_author_name
'Gulay, L.D.'
'Piskach, L.V.'
'Olekseyuk, I.D.'
'Parasyuk, O.V.'

_publ_section_title
;
 The (Ag2 Se) - (Cd Se) - (Sn Se2) system at 670 K and the crystal
 structure of the Ag2 Cd Sn Se4 compound
;
_journal_name_full 'Journal of Alloys Compd.'
_journal_page_first 176
_journal_page_last 180
_journal_paper_doi 10.1016/S0925-8388(01)01845-X
_journal_volume 335
_journal_year 2002
_chemical_formula_sum 'Ag2 Cd Se4 Sn'
_chemical_name_systematic 'Ag2 Cd Sn Se4'
_space_group_IT_number 36
_symmetry_space_group_name_Hall 'C 2c -2'
_symmetry_space_group_name_H-M 'C m c 21'
_cell_angle_alpha 90
_cell_angle_beta 90
_cell_angle_gamma 90
_cell_formula_units_Z 1
_cell_length_a 4.2643
_cell_length_b 7.3175
_cell_length_c 6.9848
_cell_volume 217.954
_citation_journal_id_ASTM JALCEU
_cod_data_source_file silver2-3_37.cif
_cod_data_source_block Ag2Cd1Se4Sn1
_cod_original_cell_volume 217.9538
_cod_original_formula_sum 'Ag2 Cd1 Se4 Sn1'
_cod_database_code 1509771

loop_
_symmetry_equiv_pos_as_xyz
x,y,z
-x,-y,z+1/2
-x,y,z
x,-y,z+1/2
x+1/2,y+1/2,z
-x+1/2,-y+1/2,z+1/2
-x+1/2,y+1/2,z
x+1/2,-y+1/2,z+1/2

loop_
_atom_site_label
_atom_site_type_symbol
_atom_site_fract_x
_atom_site_fract_y
_atom_site_fract_z
_atom_site_occupancy
_atom_site_U_iso_or_equiv
Cd1 Cd+2 0 0.1683 0.3731 0.25 0.0
Sn1 Sn+4 0 0.1683 0.3731 0.25 0.0
Ag1 Ag+1 0 0.1683 0.3731 0.5 0.0
Se1 Se-2 0 0.1742 0.9968 1 0.0
